data_7151240
loop_
_publ_author_name
'Smith, Jason A.'
'Ng, Sarah'
'White, Jonathon'

_publ_section_title
;
 The regioselective synthesis of aryl pyrroles.
;
_journal_issue 12
_journal_name_full 'Organic &amp; biomolecular chemistry'
_journal_page_first 2477
_journal_page_last 2482
_journal_paper_doi 10.1039/b604692d
_journal_volume 4
_journal_year 2006
_chemical_formula_sum 'C20 H18 Cl N O4'
_chemical_formula_weight 371.80
_chemical_name_systematic
;
?
;
_space_group_IT_number 2
_symmetry_cell_setting triclinic
_symmetry_space_group_name_Hall '-P 1'
_symmetry_space_group_name_H-M 'P -1'
_atom_sites_solution_hydrogens geom
_atom_sites_solution_primary direct
_atom_sites_solution_secondary difmap
_audit_creation_method SHELXL-97
_cell_angle_alpha 101.138(2)
_cell_angle_beta 97.455(2)
_cell_angle_gamma 96.572(2)
_cell_formula_units_Z 6
_cell_length_a 10.7431(8)
_cell_length_b 13.5397(10)
_cell_length_c 19.3750(15)
_cell_measurement_reflns_used 884
_cell_measurement_temperature 130(2)
_cell_measurement_theta_max 19.15
_cell_measurement_theta_min 2.36
_cell_volume 2713.5(4)
_computing_cell_refinement 'Bruker SMART'
_computing_data_collection 'Bruker SMART'
_computing_data_reduction 'Bruker SAINT'
_computing_molecular_graphics 'WinGX ortep3'
_computing_publication_material 'WinGX SHELXTL'
_computing_structure_refinement 'WinGX SHELXTL'
_computing_structure_solution 'WinGX SHELXTL'
_diffrn_ambient_temperature 293(2)
_diffrn_measured_fraction_theta_full 0.987
_diffrn_measured_fraction_theta_max 0.987
_diffrn_measurement_device_type 'CCD area detector'
_diffrn_measurement_method 'phi and omega scans'
_diffrn_radiation_monochromator graphite
_diffrn_radiation_source 'fine-focus sealed tube'
_diffrn_radiation_type MoK\a
_diffrn_radiation_wavelength 0.71073
_diffrn_reflns_av_R_equivalents 0.0623
_diffrn_reflns_av_sigmaI/netI 0.2324
_diffrn_reflns_limit_h_max 12
_diffrn_reflns_limit_h_min -12
_diffrn_reflns_limit_k_max 16
_diffrn_reflns_limit_k_min -10
_diffrn_reflns_limit_l_max 22
_diffrn_reflns_limit_l_min -23
_diffrn_reflns_number 14434
_diffrn_reflns_theta_full 25.00
_diffrn_reflns_theta_max 25.00
_diffrn_reflns_theta_min 1.08
_exptl_absorpt_coefficient_mu 0.236
_exptl_crystal_colour colourless
_exptl_crystal_density_diffrn 1.365
_exptl_crystal_density_method 'not measured'
_exptl_crystal_description block
_exptl_crystal_F_000 1164
_exptl_crystal_size_max 0.15
_exptl_crystal_size_mid 0.15
_exptl_crystal_size_min 0.15
_refine_diff_density_max 0.215
_refine_diff_density_min -0.226
_refine_diff_density_rms 0.048
_refine_ls_extinction_method none
_refine_ls_goodness_of_fit_ref 0.591
_refine_ls_hydrogen_treatment mixed
_refine_ls_matrix_type full
_refine_ls_number_parameters 723
_refine_ls_number_reflns 9442
_refine_ls_number_restraints 0
_refine_ls_restrained_S_all 0.591
_refine_ls_R_factor_all 0.1483
_refine_ls_R_factor_gt 0.0510
_refine_ls_shift/su_max 0.000
_refine_ls_shift/su_mean 0.000
_refine_ls_structure_factor_coef Fsqd
_refine_ls_weighting_details 'calc w=1/[\s^2^(Fo^2^)+(0.0000P)^2^+0.0000P] where P=(Fo^2^+2Fc^2^)/3'
_refine_ls_weighting_scheme calc
_refine_ls_wR_factor_gt 0.0613
_refine_ls_wR_factor_ref 0.0793
_reflns_number_gt 3608
_reflns_number_total 9442
_reflns_threshold_expression >2sigma(I)
_cod_data_source_file b604692d.txt
_cod_data_source_block jmwjs2
_cod_depositor_comments
;
The following automatic conversions were performed:
'_symmetry_cell_setting' value 'Triclinic' changed to 'triclinic'
according to '/home/saulius/struct/CIF-dictionaries/cif_core.dic'
dictionary named 'cif_core.dic' version 2.4.1 from 2010-06-29.

Automatic conversion script
Id: cif_fix_enum 1527 2010-12-29 10:47:43Z saulius 
;
_cod_original_sg_symbol_H-M 'P-1 '
_cod_database_code 7151240

loop_
_symmetry_equiv_pos_as_xyz
'x, y, z'
'-x, -y, -z'

loop_
_atom_site_label
_atom_site_type_symbol
_atom_site_fract_x
_atom_site_fract_y
_atom_site_fract_z
_atom_site_U_iso_or_equiv
_atom_site_adp_type
_atom_site_occupancy
_atom_site_symmetry_multiplicity
_atom_site_calc_flag
_atom_site_refinement_flags
_atom_site_disorder_assembly
_atom_site_disorder_group
C1 C 0.8435(4) 0.3006(3) 0.1847(2) 0.0287(11) Uani 1 1 d . . .
C2 C 0.8207(4) 0.3111(3) 0.1149(2) 0.0260(10) Uani 1 1 d . . .
C3 C 0.6869(4) 0.3094(3) 0.0996(2) 0.0257(10) Uani 1 1 d . . .
C4 C 0.6355(4) 0.2988(3) 0.1605(2) 0.0262(10) Uani 1 1 d . . .
C5 C 0.9145(4) 0.3202(3) 0.0650(2) 0.0245(10) Uani 1 1 d . . .
C6 C 0.9114(4) 0.2468(3) 0.0083(2) 0.0371(12) Uani 1 1 d . . .
H6 H 0.8514 0.1890 0.0007 0.044 Uiso 1 1 calc R . .
C7 C 0.9955(4) 0.2536(3) -0.0404(2) 0.0379(12) Uani 1 1 d . . .
H7 H 0.9909 0.2010 -0.0798 0.046 Uiso 1 1 calc R . .
C8 C 1.0838(4) 0.3371(3) -0.0298(2) 0.0310(11) Uani 1 1 d . . .
C9 C 1.0887(4) 0.4136(3) 0.0301(2) 0.0500(14) Uani 1 1 d . . .
H9 H 1.1485 0.4717 0.0386 0.060 Uiso 1 1 calc R . .
C10 C 1.0031(4) 0.4025(3) 0.0772(2) 0.0446(13) Uani 1 1 d . . .
H10 H 1.0074 0.4530 0.1178 0.054 Uiso 1 1 calc R . .
C11 C 0.6207(3) 0.3209(3) 0.0298(2) 0.0243(10) Uani 1 1 d . . .
C12 C 0.5477(4) 0.2402(3) -0.0180(2) 0.0386(12) Uani 1 1 d . . .
H12 H 0.5339 0.1774 -0.0055 0.046 Uiso 1 1 calc R . .
C13 C 0.4944(4) 0.2513(3) -0.0847(2) 0.0361(12) Uani 1 1 d . . .
H13 H 0.4455 0.1961 -0.1167 0.043 Uiso 1 1 calc R . .
C14 C 0.5139(4) 0.3448(3) -0.1039(2) 0.0280(11) Uani 1 1 d . . .
C15 C 0.5841(3) 0.4266(3) -0.0564(2) 0.0278(10) Uani 1 1 d . . .
H15 H 0.5953 0.4901 -0.0682 0.033 Uiso 1 1 calc R . .
C16 C 0.6381(3) 0.4133(3) 0.0096(2) 0.0287(11) Uani 1 1 d . . .
H16 H 0.6878 0.4684 0.0412 0.034 Uiso 1 1 calc R . .
C17 C 1.1709(3) 0.2762(3) -0.1338(2) 0.0470(13) Uani 1 1 d . . .
H17A H 1.1867 0.2153 -0.1179 0.071 Uiso 1 1 calc R . .
H17B H 1.2367 0.2960 -0.1596 0.071 Uiso 1 1 calc R . .
H17C H 1.0904 0.2639 -0.1644 0.071 Uiso 1 1 calc R . .
C18 C 0.4738(4) 0.4416(3) -0.1931(2) 0.0427(13) Uani 1 1 d . . .
H18A H 0.4326 0.4890 -0.1636 0.064 Uiso 1 1 calc R . .
H18B H 0.4362 0.4329 -0.2420 0.064 Uiso 1 1 calc R . .
H18C H 0.5624 0.4672 -0.1877 0.064 Uiso 1 1 calc R . .
C19 C 0.5094(4) 0.2913(3) 0.1788(2) 0.0307(11) Uani 1 1 d . . .
C20 C 0.2907(3) 0.2860(3) 0.1389(2) 0.0523(14) Uani 1 1 d . . .
H20A H 0.2340 0.2877 0.0966 0.078 Uiso 1 1 calc R . .
H20B H 0.2837 0.3422 0.1761 0.078 Uiso 1 1 calc R . .
H20C H 0.2689 0.2234 0.1537 0.078 Uiso 1 1 calc R . .
C22 C 0.7826(4) 1.0103(3) 0.1213(2) 0.0271(11) Uani 1 1 d . . .
C23 C 0.8071(4) 1.0004(3) 0.1904(2) 0.0242(10) Uani 1 1 d . . .
C24 C 0.9406(4) 0.9965(3) 0.2032(2) 0.0260(10) Uani 1 1 d . . .
C25 C 0.9883(4) 1.0037(3) 0.1413(2) 0.0264(11) Uani 1 1 d . . .
C26 C 0.7171(3) 0.9915(3) 0.2408(2) 0.0203(10) Uani 1 1 d . . .
C27 C 0.7147(3) 0.9123(3) 0.2776(2) 0.0276(10) Uani 1 1 d . . .
H27 H 0.7662 0.8623 0.2674 0.033 Uiso 1 1 calc R . .
C28 C 0.6376(3) 0.9071(3) 0.3285(2) 0.0300(11) Uani 1 1 d . . .
H28 H 0.6369 0.8534 0.3521 0.036 Uiso 1 1 calc R . .
C29 C 0.5606(4) 0.9813(3) 0.3449(2) 0.0253(10) Uani 1 1 d . . .
C30 C 0.5584(3) 1.0578(3) 0.3068(2) 0.0281(11) Uani 1 1 d . . .
H30 H 0.5051 1.1068 0.3157 0.034 Uiso 1 1 calc R . .
C31 C 0.6360(3) 1.0611(3) 0.25514(19) 0.0264(10) Uani 1 1 d . . .
H31 H 0.6329 1.1123 0.2294 0.032 Uiso 1 1 calc R . .
C32 C 1.0073(3) 0.9904(3) 0.2743(2) 0.0249(10) Uani 1 1 d . . .
C33 C 1.0773(3) 0.9142(3) 0.2835(2) 0.0353(12) Uani 1 1 d . . .
H33 H 1.0916 0.8688 0.2437 0.042 Uiso 1 1 calc R . .
C34 C 1.1276(3) 0.9033(3) 0.3512(2) 0.0311(11) Uani 1 1 d . . .
H34 H 1.1734 0.8502 0.3564 0.037 Uiso 1 1 calc R . .
C35 C 1.1092(3) 0.9715(3) 0.4103(2) 0.0266(10) Uani 1 1 d . . .
C36 C 1.0404(3) 1.0504(3) 0.4019(2) 0.0284(11) Uani 1 1 d . . .
H36 H 1.0286 1.0974 0.4415 0.034 Uiso 1 1 calc R . .
C37 C 0.9901(3) 1.0582(3) 0.3347(2) 0.0252(10) Uani 1 1 d . . .
H37 H 0.9429 1.1105 0.3295 0.030 Uiso 1 1 calc R . .
C38 C 1.1111(4) 1.0050(3) 0.1182(2) 0.0316(11) Uani 1 1 d . . .
C39 C 1.3268(3) 0.9857(3) 0.1484(2) 0.0602(16) Uani 1 1 d . . .
H39A H 1.3192 0.9363 0.1047 0.090 Uiso 1 1 calc R . .
H39B H 1.3810 0.9655 0.1851 0.090 Uiso 1 1 calc R . .
H39C H 1.3627 1.0508 0.1418 0.090 Uiso 1 1 calc R . .
C40 C 0.4318(3) 1.0579(3) 0.4244(2) 0.0367(12) Uani 1 1 d . . .
H40A H 0.4928 1.1186 0.4362 0.055 Uiso 1 1 calc R . .
H40B H 0.3963 1.0482 0.4660 0.055 Uiso 1 1 calc R . .
H40C H 0.3654 1.0645 0.3880 0.055 Uiso 1 1 calc R . .
C41 C 1.2117(3) 0.8822(3) 0.4913(2) 0.0430(13) Uani 1 1 d . . .
H41A H 1.1524 0.8215 0.4718 0.065 Uiso 1 1 calc R . .
H41B H 1.2355 0.8875 0.5415 0.065 Uiso 1 1 calc R . .
H41C H 1.2858 0.8795 0.4685 0.065 Uiso 1 1 calc R . .
C43 C 0.6034(4) 0.6971(3) 0.5873(2) 0.0287(11) Uani 1 1 d . . .
C44 C 0.5773(4) 0.6772(3) 0.5144(2) 0.0275(11) Uani 1 1 d . . .
C45 C 0.4435(4) 0.6601(3) 0.4973(2) 0.0262(10) Uani 1 1 d . . .
C46 C 0.3946(4) 0.6713(3) 0.5603(2) 0.0274(11) Uani 1 1 d . . .
C47 C 0.6689(4) 0.6715(3) 0.4637(2) 0.0250(10) Uani 1 1 d . . .
C48 C 0.6657(4) 0.5811(3) 0.4154(2) 0.0363(11) Uani 1 1 d . . .
H48 H 0.6083 0.5249 0.4167 0.044 Uiso 1 1 calc R . .
C49 C 0.7465(4) 0.5730(3) 0.3651(2) 0.0331(11) Uani 1 1 d . . .
H49 H 0.7443 0.5110 0.3340 0.040 Uiso 1 1 calc R . .
C50 C 0.8304(4) 0.6561(3) 0.3608(2) 0.0349(12) Uani 1 1 d . . .
C51 C 0.8345(4) 0.7480(3) 0.4092(2) 0.0370(12) Uani 1 1 d . . .
H51 H 0.8903 0.8049 0.4074 0.044 Uiso 1 1 calc R . .
C52 C 0.7543(4) 0.7532(3) 0.4599(2) 0.0324(11) Uani 1 1 d . . .
H52 H 0.7584 0.8141 0.4925 0.039 Uiso 1 1 calc R . .
C53 C 0.3753(3) 0.6415(3) 0.4233(2) 0.0255(10) Uani 1 1 d . . .
C54 C 0.2965(4) 0.5520(3) 0.3923(2) 0.0366(12) Uani 1 1 d . . .
H54 H 0.2808 0.5029 0.4189 0.044 Uiso 1 1 calc R . .
C55 C 0.2405(4) 0.5346(3) 0.3216(2) 0.0394(12) Uani 1 1 d . . .
H55 H 0.1884 0.4735 0.3008 0.047 Uiso 1 1 calc R . .
C56 C 0.2619(4) 0.6082(3) 0.2816(2) 0.0310(11) Uani 1 1 d . . .
C57 C 0.3393(3) 0.6983(3) 0.3117(2) 0.0322(11) Uani 1 1 d . . .
H57 H 0.3533 0.7480 0.2854 0.039 Uiso 1 1 calc R . .
C58 C 0.3959(3) 0.7134(3) 0.3819(2) 0.0289(11) Uani 1 1 d . . .
H58 H 0.4497 0.7738 0.4021 0.035 Uiso 1 1 calc R . .
C59 C 0.2680(4) 0.6676(3) 0.5796(2) 0.0331(11) Uani 1 1 d . . .
C60 C 0.0486(3) 0.6404(3) 0.5390(2) 0.0474(13) Uani 1 1 d . . .
H60A H 0.0333 0.5917 0.5680 0.071 Uiso 1 1 calc R . .
H60B H -0.0105 0.6216 0.4954 0.071 Uiso 1 1 calc R . .
H60C H 0.0379 0.7066 0.5641 0.071 Uiso 1 1 calc R . .
C61 C 0.9088(4) 0.5638(3) 0.2623(2) 0.0553(15) Uani 1 1 d . . .
H61A H 0.9212 0.5106 0.2877 0.083 Uiso 1 1 calc R . .
H61B H 0.9752 0.5709 0.2341 0.083 Uiso 1 1 calc R . .
H61C H 0.8282 0.5472 0.2318 0.083 Uiso 1 1 calc R . .
C62 C 0.2007(4) 0.6627(3) 0.1737(2) 0.0478(14) Uani 1 1 d . . .
H62A H 0.1579 0.7146 0.1975 0.072 Uiso 1 1 calc R . .
H62B H 0.1567 0.6365 0.1262 0.072 Uiso 1 1 calc R . .
H62C H 0.2860 0.6912 0.1720 0.072 Uiso 1 1 calc R . .
N1 N 0.7352(3) 0.2937(3) 0.21228(19) 0.0311(10) Uani 1 1 d . . .
N2 N 0.8892(3) 1.0121(2) 0.09079(19) 0.0289(9) Uani 1 1 d . . .
N3 N 0.4950(3) 0.6928(3) 0.6160(2) 0.0290(10) Uani 1 1 d . . .
O1 O 0.4846(2) 0.2814(2) 0.23712(15) 0.0427(8) Uani 1 1 d . . .
O2 O 0.4195(2) 0.2930(2) 0.12408(14) 0.0414(8) Uani 1 1 d . . .
O3 O 1.1692(2) 0.3552(2) -0.07401(15) 0.0433(8) Uani 1 1 d . . .
O4 O 0.4592(2) 0.3460(2) -0.17212(14) 0.0367(8) Uani 1 1 d . . .
O5 O 1.1324(2) 1.0145(2) 0.05991(15) 0.0373(8) Uani 1 1 d . . .
O6 O 1.2023(2) 0.9922(2) 0.16892(14) 0.0467(9) Uani 1 1 d . . .
O7 O 0.4925(2) 0.97259(19) 0.39907(14) 0.0334(7) Uani 1 1 d . . .
O8 O 1.1542(2) 0.9688(2) 0.47951(14) 0.0377(8) Uani 1 1 d . . .
O9 O 0.2458(2) 0.6861(2) 0.64093(15) 0.0401(8) Uani 1 1 d . . .
O10 O 0.1748(2) 0.64258(19) 0.52332(14) 0.0359(8) Uani 1 1 d . . .
O11 O 0.9117(3) 0.6579(2) 0.31212(16) 0.0487(9) Uani 1 1 d . . .
O12 O 0.2031(2) 0.5824(2) 0.21170(14) 0.0424(8) Uani 1 1 d . . .
Cl1 Cl 0.98440(9) 0.29163(8) 0.23378(6) 0.0415(3) Uani 1 1 d . . .
Cl2 Cl 0.64053(9) 1.01823(8) 0.07144(5) 0.0342(3) Uani 1 1 d . . .
Cl3 Cl 0.74759(9) 0.72798(8) 0.64205(5) 0.0393(3) Uani 1 1 d . . .
H1 H 0.724(4) 0.289(3) 0.260(2) 0.061(15) Uiso 1 1 d . . .
H2 H 0.891(3) 1.010(3) 0.0412(19) 0.044(13) Uiso 1 1 d . . .
H3 H 0.487(4) 0.711(3) 0.658(2) 0.07(2) Uiso 1 1 d . . .

loop_
_atom_site_aniso_label
_atom_site_aniso_U_11
_atom_site_aniso_U_22
_atom_site_aniso_U_33
_atom_site_aniso_U_23
_atom_site_aniso_U_13
_atom_site_aniso_U_12
C1 0.024(3) 0.029(3) 0.030(3) 0.007(2) 0.003(2) -0.006(2)
C2 0.023(2) 0.025(3) 0.029(3) 0.009(2) 0.001(2) -0.003(2)
C3 0.030(3) 0.021(2) 0.025(3) 0.004(2) 0.004(2) 0.001(2)
C4 0.027(3) 0.024(3) 0.026(3) 0.004(2) 0.001(2) 0.003(2)
C5 0.026(3) 0.019(2) 0.022(3) 0.002(2) -0.013(2) -0.001(2)
C6 0.038(3) 0.037(3) 0.038(3) 0.016(2) 0.011(2) -0.002(2)
C7 0.049(3) 0.031(3) 0.031(3) 0.001(2) 0.009(2) -0.002(2)
C8 0.027(3) 0.035(3) 0.031(3) 0.005(2) 0.009(2) 0.005(2)
C9 0.039(3) 0.036(3) 0.067(4) -0.006(3) 0.020(3) -0.014(2)
C10 0.042(3) 0.043(3) 0.042(3) -0.013(3) 0.017(3) 0.001(3)
C11 0.025(2) 0.017(2) 0.031(3) 0.005(2) 0.006(2) 0.001(2)
C12 0.044(3) 0.030(3) 0.040(3) 0.012(2) -0.001(2) -0.002(2)
C13 0.036(3) 0.026(3) 0.041(3) 0.007(2) -0.005(2) -0.003(2)
C14 0.026(3) 0.036(3) 0.028(3) 0.016(2) 0.007(2) 0.010(2)
C15 0.030(3) 0.029(3) 0.026(3) 0.006(2) 0.009(2) 0.001(2)
C16 0.025(2) 0.032(3) 0.024(3) -0.001(2) 0.008(2) -0.005(2)
C17 0.038(3) 0.052(3) 0.047(3) 0.000(3) 0.013(2) 0.002(3)
C18 0.046(3) 0.047(3) 0.040(3) 0.021(3) 0.006(2) 0.009(3)
C19 0.029(3) 0.028(3) 0.029(3) 0.006(2) -0.007(2) -0.003(2)
C20 0.031(3) 0.078(4) 0.050(3) 0.019(3) 0.007(3) 0.004(3)
C22 0.021(2) 0.023(3) 0.036(3) 0.008(2) 0.001(2) 0.000(2)
C23 0.027(3) 0.021(2) 0.023(3) 0.000(2) 0.003(2) 0.002(2)
C24 0.030(3) 0.026(3) 0.021(3) 0.001(2) 0.006(2) 0.004(2)
C25 0.019(2) 0.034(3) 0.024(3) 0.001(2) 0.007(2) -0.003(2)
C26 0.023(2) 0.016(2) 0.020(2) 0.0052(19) -0.0005(19) -0.002(2)
C27 0.026(2) 0.024(3) 0.034(3) 0.006(2) 0.010(2) 0.005(2)
C28 0.037(3) 0.028(3) 0.030(3) 0.013(2) 0.009(2) 0.008(2)
C29 0.026(3) 0.029(3) 0.023(3) 0.005(2) 0.008(2) 0.002(2)
C30 0.025(3) 0.028(3) 0.032(3) 0.007(2) 0.005(2) 0.006(2)
C31 0.030(3) 0.025(3) 0.026(3) 0.013(2) 0.002(2) 0.003(2)
C32 0.022(2) 0.027(3) 0.023(3) 0.003(2) 0.004(2) 0.000(2)
C33 0.033(3) 0.041(3) 0.029(3) -0.001(2) 0.001(2) 0.008(2)
C34 0.028(2) 0.026(3) 0.040(3) 0.005(2) 0.004(2) 0.010(2)
C35 0.017(2) 0.037(3) 0.025(3) 0.008(2) 0.002(2) -0.002(2)
C36 0.029(3) 0.028(3) 0.030(3) 0.007(2) 0.005(2) 0.004(2)
C37 0.025(2) 0.026(3) 0.026(3) 0.007(2) 0.008(2) 0.001(2)
C38 0.028(3) 0.033(3) 0.029(3) 0.002(2) -0.001(2) -0.001(2)
C39 0.025(3) 0.108(4) 0.043(3) 0.003(3) 0.005(2) 0.013(3)
C40 0.035(3) 0.036(3) 0.041(3) 0.007(2) 0.018(2) 0.006(2)
C41 0.039(3) 0.052(3) 0.044(3) 0.028(3) -0.002(2) 0.007(2)
C43 0.032(3) 0.018(2) 0.037(3) 0.011(2) 0.001(2) 0.006(2)
C44 0.032(3) 0.022(3) 0.028(3) 0.005(2) 0.005(2) 0.001(2)
C45 0.037(3) 0.014(2) 0.028(3) 0.005(2) 0.007(2) 0.001(2)
C46 0.026(3) 0.027(3) 0.026(3) 0.009(2) -0.006(2) -0.002(2)
C47 0.031(3) 0.020(2) 0.021(3) 0.005(2) -0.010(2) 0.003(2)
C48 0.042(3) 0.035(3) 0.035(3) 0.016(2) 0.005(2) 0.002(2)
C49 0.040(3) 0.025(3) 0.034(3) 0.005(2) 0.002(2) 0.008(2)
C50 0.032(3) 0.045(3) 0.031(3) 0.011(3) 0.004(2) 0.014(3)
C51 0.031(3) 0.040(3) 0.038(3) 0.010(2) -0.002(2) 0.006(2)
C52 0.030(3) 0.039(3) 0.026(3) 0.005(2) -0.002(2) 0.007(2)
C53 0.026(2) 0.022(3) 0.029(3) 0.005(2) 0.006(2) 0.003(2)
C54 0.046(3) 0.026(3) 0.037(3) 0.012(2) 0.000(2) 0.003(2)
C55 0.043(3) 0.029(3) 0.042(3) 0.004(2) -0.001(2) -0.001(2)
C56 0.032(3) 0.033(3) 0.025(3) 0.000(2) 0.002(2) 0.003(2)
C57 0.033(3) 0.031(3) 0.032(3) 0.009(2) 0.003(2) 0.002(2)
C58 0.030(3) 0.030(3) 0.026(3) 0.010(2) 0.004(2) -0.004(2)
C59 0.043(3) 0.022(3) 0.032(3) 0.010(2) -0.002(3) -0.002(2)
C60 0.037(3) 0.060(3) 0.045(3) 0.017(3) -0.001(2) 0.007(3)
C61 0.042(3) 0.063(4) 0.059(4) -0.004(3) 0.019(3) 0.014(3)
C62 0.053(3) 0.063(4) 0.028(3) 0.007(3) -0.001(2) 0.021(3)
N1 0.032(2) 0.036(2) 0.027(2) 0.016(2) 0.003(2) 0.0006(18)
N2 0.028(2) 0.034(2) 0.023(2) 0.0016(19) 0.0081(19) 0.0016(18)
N3 0.036(2) 0.022(2) 0.027(3) 0.006(2) 0.003(2) 0.0002(18)
O1 0.0374(19) 0.067(2) 0.0257(19) 0.0174(17) 0.0058(16) -0.0005(16)
O2 0.0298(18) 0.058(2) 0.040(2) 0.0166(17) 0.0048(16) 0.0098(16)
O3 0.0371(18) 0.040(2) 0.047(2) -0.0029(17) 0.0191(16) -0.0083(16)
O4 0.0397(18) 0.0410(19) 0.0289(19) 0.0142(16) -0.0021(15) 0.0010(16)
O5 0.0324(18) 0.053(2) 0.0252(19) 0.0079(16) 0.0083(15) -0.0011(15)
O6 0.0230(17) 0.083(3) 0.0330(19) 0.0089(18) 0.0049(15) 0.0068(17)
O7 0.0364(17) 0.0286(17) 0.042(2) 0.0111(15) 0.0176(15) 0.0116(15)
O8 0.0358(18) 0.051(2) 0.0291(19) 0.0141(16) 0.0024(15) 0.0104(16)
O9 0.0430(19) 0.051(2) 0.0261(19) 0.0137(17) 0.0039(16) 0.0000(16)
O10 0.0293(18) 0.043(2) 0.0346(19) 0.0107(15) 0.0019(15) 0.0009(15)
O11 0.044(2) 0.051(2) 0.053(2) 0.0061(18) 0.0214(17) 0.0080(17)
O12 0.0435(19) 0.049(2) 0.0290(19) 0.0021(16) -0.0068(16) 0.0076(17)
Cl1 0.0313(7) 0.0526(8) 0.0405(8) 0.0193(6) -0.0051(6) 0.0015(6)
Cl2 0.0307(6) 0.0416(7) 0.0314(7) 0.0132(6) 0.0014(5) 0.0050(5)
Cl3 0.0393(7) 0.0415(7) 0.0343(7) 0.0097(6) -0.0025(6) 0.0008(6)

loop_
_atom_type_symbol
_atom_type_description
_atom_type_scat_dispersion_real
_atom_type_scat_dispersion_imag
_atom_type_scat_source
C C 0.0033 0.0016 'International Tables Vol C Tables 4.2.6.8 and 6.1.1.4'
H H 0.0000 0.0000 'International Tables Vol C Tables 4.2.6.8 and 6.1.1.4'
N N 0.0061 0.0033 'International Tables Vol C Tables 4.2.6.8 and 6.1.1.4'
O O 0.0106 0.0060 'International Tables Vol C Tables 4.2.6.8 and 6.1.1.4'
Cl Cl 0.1484 0.1585 'International Tables Vol C Tables 4.2.6.8 and 6.1.1.4'

loop_
_geom_angle_atom_site_label_1
_geom_angle_atom_site_label_2
_geom_angle_atom_site_label_3
_geom_angle
_geom_angle_site_symmetry_1
_geom_angle_site_symmetry_3
_geom_angle_publ_flag
N1 C1 C2 110.8(4) . . ?
N1 C1 Cl1 120.8(3) . . ?
C2 C1 Cl1 128.3(4) . . ?
C1 C2 C3 105.2(4) . . ?
C1 C2 C5 127.9(4) . . ?
C3 C2 C5 126.9(4) . . ?
C4 C3 C2 108.1(4) . . ?
C4 C3 C11 128.4(4) . . ?
C2 C3 C11 123.4(4) . . ?
N1 C4 C3 107.1(4) . . ?
N1 C4 C19 117.9(4) . . ?
C3 C4 C19 135.0(4) . . ?
C6 C5 C10 119.2(4) . . ?
C6 C5 C2 120.3(4) . . ?
C10 C5 C2 120.4(4) . . ?
C5 C6 C7 122.0(4) . . ?
C5 C6 H6 119.0 . . ?
C7 C6 H6 119.0 . . ?
C8 C7 C6 119.6(4) . . ?
C8 C7 H7 120.2 . . ?
C6 C7 H7 120.2 . . ?
C7 C8 O3 125.8(4) . . ?
C7 C8 C9 118.6(4) . . ?
O3 C8 C9 115.5(4) . . ?
C8 C9 C10 119.3(4) . . ?
C8 C9 H9 120.3 . . ?
C10 C9 H9 120.3 . . ?
C5 C10 C9 121.2(4) . . ?
C5 C10 H10 119.4 . . ?
C9 C10 H10 119.4 . . ?
C12 C11 C16 117.9(4) . . ?
C12 C11 C3 122.0(4) . . ?
C16 C11 C3 119.9(3) . . ?
C11 C12 C13 120.8(4) . . ?
C11 C12 H12 119.6 . . ?
C13 C12 H12 119.6 . . ?
C14 C13 C12 120.0(4) . . ?
C14 C13 H13 120.0 . . ?
C12 C13 H13 120.0 . . ?
C15 C14 O4 125.2(4) . . ?
C15 C14 C13 120.0(4) . . ?
O4 C14 C13 114.8(4) . . ?
C14 C15 C16 118.9(4) . . ?
C14 C15 H15 120.5 . . ?
C16 C15 H15 120.5 . . ?
C11 C16 C15 122.3(4) . . ?
C11 C16 H16 118.9 . . ?
C15 C16 H16 118.9 . . ?
O3 C17 H17A 109.5 . . ?
O3 C17 H17B 109.5 . . ?
H17A C17 H17B 109.5 . . ?
O3 C17 H17C 109.5 . . ?
H17A C17 H17C 109.5 . . ?
H17B C17 H17C 109.5 . . ?
O4 C18 H18A 109.5 . . ?
O4 C18 H18B 109.5 . . ?
H18A C18 H18B 109.5 . . ?
O4 C18 H18C 109.5 . . ?
H18A C18 H18C 109.5 . . ?
H18B C18 H18C 109.5 . . ?
O1 C19 O2 122.6(4) . . ?
O1 C19 C4 124.3(4) . . ?
O2 C19 C4 113.0(4) . . ?
O2 C20 H20A 109.5 . . ?
O2 C20 H20B 109.5 . . ?
H20A C20 H20B 109.5 . . ?
O2 C20 H20C 109.5 . . ?
H20A C20 H20C 109.5 . . ?
H20B C20 H20C 109.5 . . ?
N2 C22 C23 111.4(4) . . ?
N2 C22 Cl2 119.2(3) . . ?
C23 C22 Cl2 129.3(4) . . ?
C22 C23 C24 104.9(4) . . ?
C22 C23 C26 128.4(4) . . ?
C24 C23 C26 126.6(4) . . ?
C25 C24 C23 107.9(3) . . ?
C25 C24 C32 130.0(4) . . ?
C23 C24 C32 122.0(4) . . ?
N2 C25 C24 108.0(3) . . ?
N2 C25 C38 115.6(4) . . ?
C24 C25 C38 136.4(4) . . ?
C31 C26 C27 117.6(4) . . ?
C31 C26 C23 121.9(4) . . ?
C27 C26 C23 120.5(4) . . ?
C28 C27 C26 121.1(4) . . ?
C28 C27 H27 119.5 . . ?
C26 C27 H27 119.5 . . ?
C27 C28 C29 120.5(4) . . ?
C27 C28 H28 119.8 . . ?
C29 C28 H28 119.8 . . ?
O7 C29 C30 124.9(4) . . ?
O7 C29 C28 116.2(4) . . ?
C30 C29 C28 118.9(4) . . ?
C29 C30 C31 119.6(4) . . ?
C29 C30 H30 120.2 . . ?
C31 C30 H30 120.2 . . ?
C26 C31 C30 122.2(4) . . ?
C26 C31 H31 118.9 . . ?
C30 C31 H31 118.9 . . ?
C33 C32 C37 117.8(4) . . ?
C33 C32 C24 122.3(4) . . ?
C37 C32 C24 119.7(4) . . ?
C32 C33 C34 121.5(4) . . ?
C32 C33 H33 119.3 . . ?
C34 C33 H33 119.3 . . ?
C35 C34 C33 119.6(4) . . ?
C35 C34 H34 120.2 . . ?
C33 C34 H34 120.2 . . ?
O8 C35 C34 125.0(4) . . ?
O8 C35 C36 115.2(4) . . ?
C34 C35 C36 119.8(4) . . ?
C37 C36 C35 119.3(4) . . ?
C37 C36 H36 120.3 . . ?
C35 C36 H36 120.3 . . ?
C36 C37 C32 122.0(4) . . ?
C36 C37 H37 119.0 . . ?
C32 C37 H37 119.0 . . ?
O5 C38 O6 122.2(4) . . ?
O5 C38 C25 125.4(4) . . ?
O6 C38 C25 112.5(4) . . ?
O6 C39 H39A 109.5 . . ?
O6 C39 H39B 109.5 . . ?
H39A C39 H39B 109.5 . . ?
O6 C39 H39C 109.5 . . ?
H39A C39 H39C 109.5 . . ?
H39B C39 H39C 109.5 . . ?
O7 C40 H40A 109.5 . . ?
O7 C40 H40B 109.5 . . ?
H40A C40 H40B 109.5 . . ?
O7 C40 H40C 109.5 . . ?
H40A C40 H40C 109.5 . . ?
H40B C40 H40C 109.5 . . ?
O8 C41 H41A 109.5 . . ?
O8 C41 H41B 109.5 . . ?
H41A C41 H41B 109.5 . . ?
O8 C41 H41C 109.5 . . ?
H41A C41 H41C 109.5 . . ?
H41B C41 H41C 109.5 . . ?
N3 C43 C44 110.9(4) . . ?
N3 C43 Cl3 119.8(3) . . ?
C44 C43 Cl3 129.3(4) . . ?
C43 C44 C45 105.8(4) . . ?
C43 C44 C47 127.5(4) . . ?
C45 C44 C47 126.7(4) . . ?
C46 C45 C44 107.8(3) . . ?
C46 C45 C53 128.9(4) . . ?
C44 C45 C53 123.2(4) . . ?
C45 C46 N3 108.2(4) . . ?
C45 C46 C59 135.3(4) . . ?
N3 C46 C59 116.5(4) . . ?
C52 C47 C48 117.9(4) . . ?
C52 C47 C44 123.1(4) . . ?
C48 C47 C44 118.9(4) . . ?
C49 C48 C47 121.1(4) . . ?
C49 C48 H48 119.4 . . ?
C47 C48 H48 119.4 . . ?
C50 C49 C48 120.6(4) . . ?
C50 C49 H49 119.7 . . ?
C48 C49 H49 119.7 . . ?
O11 C50 C49 125.8(4) . . ?
O11 C50 C51 115.4(4) . . ?
C49 C50 C51 118.9(4) . . ?
C52 C51 C50 119.2(4) . . ?
C52 C51 H51 120.4 . . ?
C50 C51 H51 120.4 . . ?
C47 C52 C51 122.3(4) . . ?
C47 C52 H52 118.9 . . ?
C51 C52 H52 118.9 . . ?
C54 C53 C58 118.1(4) . . ?
C54 C53 C45 121.9(4) . . ?
C58 C53 C45 119.8(4) . . ?
C53 C54 C55 120.4(4) . . ?
C53 C54 H54 119.8 . . ?
C55 C54 H54 119.8 . . ?
C54 C55 C56 120.2(4) . . ?
C54 C55 H55 119.9 . . ?
C56 C55 H55 119.9 . . ?
C57 C56 O12 124.2(4) . . ?
C57 C56 C55 120.3(4) . . ?
O12 C56 C55 115.4(4) . . ?
C56 C57 C58 118.5(4) . . ?
C56 C57 H57 120.7 . . ?
C58 C57 H57 120.7 . . ?
C57 C58 C53 122.4(4) . . ?
C57 C58 H58 118.8 . . ?
C53 C58 H58 118.8 . . ?
O9 C59 O10 121.9(4) . . ?
O9 C59 C46 124.5(4) . . ?
O10 C59 C46 113.6(4) . . ?
O10 C60 H60A 109.5 . . ?
O10 C60 H60B 109.5 . . ?
H60A C60 H60B 109.5 . . ?
O10 C60 H60C 109.5 . . ?
H60A C60 H60C 109.5 . . ?
H60B C60 H60C 109.5 . . ?
O11 C61 H61A 109.5 . . ?
O11 C61 H61B 109.5 . . ?
H61A C61 H61B 109.5 . . ?
O11 C61 H61C 109.5 . . ?
H61A C61 H61C 109.5 . . ?
H61B C61 H61C 109.5 . . ?
O12 C62 H62A 109.5 . . ?
O12 C62 H62B 109.5 . . ?
H62A C62 H62B 109.5 . . ?
O12 C62 H62C 109.5 . . ?
H62A C62 H62C 109.5 . . ?
H62B C62 H62C 109.5 . . ?
C1 N1 C4 108.8(4) . . ?
C1 N1 H1 129(2) . . ?
C4 N1 H1 123(2) . . ?
C22 N2 C25 107.7(3) . . ?
C22 N2 H2 125(2) . . ?
C25 N2 H2 127(2) . . ?
C43 N3 C46 107.4(4) . . ?
C43 N3 H3 128(3) . . ?
C46 N3 H3 123(3) . . ?
C19 O2 C20 115.9(3) . . ?
C8 O3 C17 116.9(3) . . ?
C14 O4 C18 116.5(3) . . ?
C38 O6 C39 115.9(3) . . ?
C29 O7 C40 116.0(3) . . ?
C35 O8 C41 117.2(3) . . ?
C59 O10 C60 116.1(3) . . ?
C50 O11 C61 115.9(3) . . ?
C56 O12 C62 116.7(3) . . ?

loop_
_geom_bond_atom_site_label_1
_geom_bond_atom_site_label_2
_geom_bond_distance
_geom_bond_site_symmetry_2
_geom_bond_publ_flag
C1 N1 1.343(5) . ?
C1 C2 1.382(5) . ?
C1 Cl1 1.709(4) . ?
C2 C3 1.426(5) . ?
C2 C5 1.496(5) . ?
C3 C4 1.391(5) . ?
C3 C11 1.487(5) . ?
C4 N1 1.387(4) . ?
C4 C19 1.442(5) . ?
C5 C6 1.325(5) . ?
C5 C10 1.342(5) . ?
C6 C7 1.396(5) . ?
C6 H6 0.9300 . ?
C7 C8 1.355(5) . ?
C7 H7 0.9300 . ?
C8 O3 1.367(5) . ?
C8 C9 1.388(5) . ?
C9 C10 1.393(5) . ?
C9 H9 0.9300 . ?
C10 H10 0.9300 . ?
C11 C12 1.376(4) . ?
C11 C16 1.381(5) . ?
C12 C13 1.387(5) . ?
C12 H12 0.9300 . ?
C13 C14 1.388(5) . ?
C13 H13 0.9300 . ?
C14 C15 1.369(4) . ?
C14 O4 1.380(4) . ?
C15 C16 1.387(5) . ?
C15 H15 0.9300 . ?
C16 H16 0.9300 . ?
C17 O3 1.421(4) . ?
C17 H17A 0.9600 . ?
C17 H17B 0.9600 . ?
C17 H17C 0.9600 . ?
C18 O4 1.428(4) . ?
C18 H18A 0.9600 . ?
C18 H18B 0.9600 . ?
C18 H18C 0.9600 . ?
C19 O1 1.222(5) . ?
C19 O2 1.344(4) . ?
C20 O2 1.445(4) . ?
C20 H20A 0.9600 . ?
C20 H20B 0.9600 . ?
C20 H20C 0.9600 . ?
C22 N2 1.355(5) . ?
C22 C23 1.366(5) . ?
C22 Cl2 1.723(4) . ?
C23 C24 1.432(5) . ?
C23 C26 1.472(5) . ?
C24 C25 1.380(5) . ?
C24 C32 1.489(5) . ?
C25 N2 1.380(4) . ?
C25 C38 1.447(5) . ?
C26 C31 1.369(4) . ?
C26 C27 1.396(5) . ?
C27 C28 1.376(5) . ?
C27 H27 0.9300 . ?
C28 C29 1.388(4) . ?
C28 H28 0.9300 . ?
C29 O7 1.370(4) . ?
C29 C30 1.386(5) . ?
C30 C31 1.388(5) . ?
C30 H30 0.9300 . ?
C31 H31 0.9300 . ?
C32 C33 1.369(4) . ?
C32 C37 1.389(5) . ?
C33 C34 1.394(5) . ?
C33 H33 0.9300 . ?
C34 C35 1.376(5) . ?
C34 H34 0.9300 . ?
C35 O8 1.375(4) . ?
C35 C36 1.390(4) . ?
C36 C37 1.372(4) . ?
C36 H36 0.9300 . ?
C37 H37 0.9300 . ?
C38 O5 1.208(5) . ?
C38 O6 1.346(4) . ?
C39 O6 1.452(4) . ?
C39 H39A 0.9600 . ?
C39 H39B 0.9600 . ?
C39 H39C 0.9600 . ?
C40 O7 1.428(3) . ?
C40 H40A 0.9600 . ?
C40 H40B 0.9600 . ?
C40 H40C 0.9600 . ?
C41 O8 1.429(4) . ?
C41 H41A 0.9600 . ?
C41 H41B 0.9600 . ?
C41 H41C 0.9600 . ?
C43 N3 1.354(5) . ?
C43 C44 1.370(5) . ?
C43 Cl3 1.719(4) . ?
C44 C45 1.414(5) . ?
C44 C47 1.476(5) . ?
C45 C46 1.380(5) . ?
C45 C53 1.483(5) . ?
C46 N3 1.385(4) . ?
C46 C59 1.454(5) . ?
C47 C52 1.374(5) . ?
C47 C48 1.384(5) . ?
C48 C49 1.382(5) . ?
C48 H48 0.9300 . ?
C49 C50 1.383(5) . ?
C49 H49 0.9300 . ?
C50 O11 1.368(5) . ?
C50 C51 1.399(5) . ?
C51 C52 1.385(5) . ?
C51 H51 0.9300 . ?
C52 H52 0.9300 . ?
C53 C54 1.379(5) . ?
C53 C58 1.393(5) . ?
C54 C55 1.386(5) . ?
C54 H54 0.9300 . ?
C55 C56 1.392(5) . ?
C55 H55 0.9300 . ?
C56 C57 1.374(5) . ?
C56 O12 1.379(4) . ?
C57 C58 1.382(5) . ?
C57 H57 0.9300 . ?
C58 H58 0.9300 . ?
C59 O9 1.226(4) . ?
C59 O10 1.344(4) . ?
C60 O10 1.426(4) . ?
C60 H60A 0.9600 . ?
C60 H60B 0.9600 . ?
C60 H60C 0.9600 . ?
C61 O11 1.436(4) . ?
C61 H61A 0.9600 . ?
C61 H61B 0.9600 . ?
C61 H61C 0.9600 . ?
C62 O12 1.426(4) . ?
C62 H62A 0.9600 . ?
C62 H62B 0.9600 . ?
C62 H62C 0.9600 . ?
N1 H1 0.96(4) . ?
N2 H2 0.96(4) . ?
N3 H3 0.82(4) . ?

loop_
_geom_torsion_atom_site_label_1
_geom_torsion_atom_site_label_2
_geom_torsion_atom_site_label_3
_geom_torsion_atom_site_label_4
_geom_torsion
_geom_torsion_site_symmetry_1
_geom_torsion_site_symmetry_2
_geom_torsion_site_symmetry_3
_geom_torsion_site_symmetry_4
_geom_torsion_publ_flag
N1 C1 C2 C3 -0.5(5) . . . . ?
Cl1 C1 C2 C3 177.0(3) . . . . ?
N1 C1 C2 C5 -179.4(4) . . . . ?
Cl1 C1 C2 C5 -1.8(7) . . . . ?
C1 C2 C3 C4 0.4(5) . . . . ?
C5 C2 C3 C4 179.3(4) . . . . ?
C1 C2 C3 C11 178.6(3) . . . . ?
C5 C2 C3 C11 -2.5(6) . . . . ?
C2 C3 C4 N1 -0.1(4) . . . . ?
C11 C3 C4 N1 -178.2(3) . . . . ?
C2 C3 C4 C19 -179.3(4) . . . . ?
C11 C3 C4 C19 2.6(8) . . . . ?
C1 C2 C5 C6 113.0(5) . . . . ?
C3 C2 C5 C6 -65.6(6) . . . . ?
C1 C2 C5 C10 -66.8(6) . . . . ?
C3 C2 C5 C10 114.6(5) . . . . ?
C10 C5 C6 C7 -1.7(6) . . . . ?
C2 C5 C6 C7 178.5(3) . . . . ?
C5 C6 C7 C8 0.3(6) . . . . ?
C6 C7 C8 O3 -177.9(4) . . . . ?
C6 C7 C8 C9 0.6(6) . . . . ?
C7 C8 C9 C10 -0.1(6) . . . . ?
O3 C8 C9 C10 178.6(4) . . . . ?
C6 C5 C10 C9 2.2(6) . . . . ?
C2 C5 C10 C9 -178.0(4) . . . . ?
C8 C9 C10 C5 -1.3(7) . . . . ?
C4 C3 C11 C12 -75.3(6) . . . . ?
C2 C3 C11 C12 106.8(5) . . . . ?
C4 C3 C11 C16 108.9(5) . . . . ?
C2 C3 C11 C16 -69.0(5) . . . . ?
C16 C11 C12 C13 0.6(6) . . . . ?
C3 C11 C12 C13 -175.3(4) . . . . ?
C11 C12 C13 C14 -0.3(7) . . . . ?
C12 C13 C14 C15 -1.1(6) . . . . ?
C12 C13 C14 O4 178.3(4) . . . . ?
O4 C14 C15 C16 -177.3(3) . . . . ?
C13 C14 C15 C16 2.1(6) . . . . ?
C12 C11 C16 C15 0.5(6) . . . . ?
C3 C11 C16 C15 176.5(4) . . . . ?
C14 C15 C16 C11 -1.8(6) . . . . ?
N1 C4 C19 O1 0.5(6) . . . . ?
C3 C4 C19 O1 179.6(4) . . . . ?
N1 C4 C19 O2 -177.5(3) . . . . ?
C3 C4 C19 O2 1.6(7) . . . . ?
N2 C22 C23 C24 0.4(5) . . . . ?
Cl2 C22 C23 C24 179.3(3) . . . . ?
N2 C22 C23 C26 -177.4(4) . . . . ?
Cl2 C22 C23 C26 1.5(7) . . . . ?
C22 C23 C24 C25 -0.3(4) . . . . ?
C26 C23 C24 C25 177.6(4) . . . . ?
C22 C23 C24 C32 177.2(3) . . . . ?
C26 C23 C24 C32 -4.9(6) . . . . ?
C23 C24 C25 N2 0.1(5) . . . . ?
C32 C24 C25 N2 -177.2(4) . . . . ?
C23 C24 C25 C38 179.7(4) . . . . ?
C32 C24 C25 C38 2.4(8) . . . . ?
C22 C23 C26 C31 -53.8(6) . . . . ?
C24 C23 C26 C31 128.9(4) . . . . ?
C22 C23 C26 C27 128.2(4) . . . . ?
C24 C23 C26 C27 -49.1(6) . . . . ?
C31 C26 C27 C28 -2.7(6) . . . . ?
C23 C26 C27 C28 175.4(3) . . . . ?
C26 C27 C28 C29 -0.5(6) . . . . ?
C27 C28 C29 O7 -176.5(3) . . . . ?
C27 C28 C29 C30 3.1(6) . . . . ?
O7 C29 C30 C31 177.1(3) . . . . ?
C28 C29 C30 C31 -2.4(6) . . . . ?
C27 C26 C31 C30 3.4(5) . . . . ?
C23 C26 C31 C30 -174.6(3) . . . . ?
C29 C30 C31 C26 -0.9(6) . . . . ?
C25 C24 C32 C33 -58.9(6) . . . . ?
C23 C24 C32 C33 124.2(4) . . . . ?
C25 C24 C32 C37 127.0(5) . . . . ?
C23 C24 C32 C37 -49.9(5) . . . . ?
C37 C32 C33 C34 1.3(6) . . . . ?
C24 C32 C33 C34 -172.9(4) . . . . ?
C32 C33 C34 C35 -1.4(6) . . . . ?
C33 C34 C35 O8 -179.8(4) . . . . ?
C33 C34 C35 C36 0.1(6) . . . . ?
O8 C35 C36 C37 -179.0(3) . . . . ?
C34 C35 C36 C37 1.0(6) . . . . ?
C35 C36 C37 C32 -1.0(6) . . . . ?
C33 C32 C37 C36 -0.1(6) . . . . ?
C24 C32 C37 C36 174.3(3) . . . . ?
N2 C25 C38 O5 1.4(6) . . . . ?
C24 C25 C38 O5 -178.2(5) . . . . ?
N2 C25 C38 O6 -177.4(3) . . . . ?
C24 C25 C38 O6 3.1(7) . . . . ?
N3 C43 C44 C45 0.4(5) . . . . ?
Cl3 C43 C44 C45 -177.8(3) . . . . ?
N3 C43 C44 C47 -177.9(4) . . . . ?
Cl3 C43 C44 C47 3.8(6) . . . . ?
C43 C44 C45 C46 0.5(5) . . . . ?
C47 C44 C45 C46 178.9(4) . . . . ?
C43 C44 C45 C53 176.4(3) . . . . ?
C47 C44 C45 C53 -5.2(6) . . . . ?
C44 C45 C46 N3 -1.2(5) . . . . ?
C53 C45 C46 N3 -176.8(4) . . . . ?
C44 C45 C46 C59 177.3(4) . . . . ?
C53 C45 C46 C59 1.8(8) . . . . ?
C43 C44 C47 C52 -63.8(6) . . . . ?
C45 C44 C47 C52 118.2(4) . . . . ?
C43 C44 C47 C48 119.1(4) . . . . ?
C45 C44 C47 C48 -58.9(6) . . . . ?
C52 C47 C48 C49 0.5(6) . . . . ?
C44 C47 C48 C49 177.6(3) . . . . ?
C47 C48 C49 C50 -1.8(6) . . . . ?
C48 C49 C50 O11 -178.0(4) . . . . ?
C48 C49 C50 C51 1.6(6) . . . . ?
O11 C50 C51 C52 179.4(3) . . . . ?
C49 C50 C51 C52 -0.2(6) . . . . ?
C48 C47 C52 C51 1.0(6) . . . . ?
C44 C47 C52 C51 -176.1(3) . . . . ?
C50 C51 C52 C47 -1.1(6) . . . . ?
C46 C45 C53 C54 -66.7(6) . . . . ?
C44 C45 C53 C54 118.4(5) . . . . ?
C46 C45 C53 C58 117.0(5) . . . . ?
C44 C45 C53 C58 -57.9(5) . . . . ?
C58 C53 C54 C55 0.4(6) . . . . ?
C45 C53 C54 C55 -175.9(4) . . . . ?
C53 C54 C55 C56 -1.0(6) . . . . ?
C54 C55 C56 C57 0.4(7) . . . . ?
C54 C55 C56 O12 179.1(3) . . . . ?
O12 C56 C57 C58 -177.8(4) . . . . ?
C55 C56 C57 C58 0.6(6) . . . . ?
C56 C57 C58 C53 -1.2(6) . . . . ?
C54 C53 C58 C57 0.7(6) . . . . ?
C45 C53 C58 C57 177.1(3) . . . . ?
C45 C46 C59 O9 -175.4(4) . . . . ?
N3 C46 C59 O9 3.0(6) . . . . ?
C45 C46 C59 O10 3.9(7) . . . . ?
N3 C46 C59 O10 -177.6(3) . . . . ?
C2 C1 N1 C4 0.5(5) . . . . ?
Cl1 C1 N1 C4 -177.3(3) . . . . ?
C3 C4 N1 C1 -0.2(5) . . . . ?
C19 C4 N1 C1 179.1(4) . . . . ?
C23 C22 N2 C25 -0.3(5) . . . . ?
Cl2 C22 N2 C25 -179.4(3) . . . . ?
C24 C25 N2 C22 0.1(4) . . . . ?
C38 C25 N2 C22 -179.5(3) . . . . ?
C44 C43 N3 C46 -1.2(5) . . . . ?
Cl3 C43 N3 C46 177.2(3) . . . . ?
C45 C46 N3 C43 1.5(5) . . . . ?
C59 C46 N3 C43 -177.4(4) . . . . ?
O1 C19 O2 C20 2.1(6) . . . . ?
C4 C19 O2 C20 -179.9(3) . . . . ?
C7 C8 O3 C17 -4.5(6) . . . . ?
C9 C8 O3 C17 176.9(3) . . . . ?
C15 C14 O4 C18 -2.5(6) . . . . ?
C13 C14 O4 C18 178.1(4) . . . . ?
O5 C38 O6 C39 -2.8(6) . . . . ?
C25 C38 O6 C39 176.0(4) . . . . ?
C30 C29 O7 C40 -10.5(5) . . . . ?
C28 C29 O7 C40 169.1(3) . . . . ?
C34 C35 O8 C41 -7.6(5) . . . . ?
C36 C35 O8 C41 172.4(3) . . . . ?
O9 C59 O10 C60 1.0(6) . . . . ?
C46 C59 O10 C60 -178.4(3) . . . . ?
C49 C50 O11 C61 -0.7(6) . . . . ?
C51 C50 O11 C61 179.7(3) . . . . ?
C57 C56 O12 C62 -14.2(6) . . . . ?
C55 C56 O12 C62 167.2(4) . . . . ?
